data_7016711
loop_
_publ_author_name
'Edkins, Robert M.'
'Wriglesworth, Alisdair'
'Fucke, Katharina'
'Bettington, Sylvia L.'
'Beeby, Andrew'

_publ_section_title
;
 The synthesis and photophysics of tris-heteroleptic cyclometalated
 iridium complexes.
;
_journal_issue 38
_journal_name_full 'Dalton transactions (Cambridge, England : 2003)'
_journal_page_first 9672
_journal_page_last 9678
_journal_paper_doi 10.1039/c1dt10619h
_journal_volume 40
_journal_year 2011
_chemical_formula_moiety 'C28 H23 Ir N2 O3'
_chemical_formula_sum 'C28 H23 Ir N2 O3'
_chemical_formula_weight 627.68
_chemical_name_common Ir(fppy)(ppy)(acac)
_chemical_name_systematic
;
?
;
_space_group_IT_number 14
_symmetry_cell_setting monoclinic
_symmetry_space_group_name_Hall '-P 2yn'
_symmetry_space_group_name_H-M 'P 1 21/n 1'
_atom_sites_solution_hydrogens geom
_atom_sites_solution_primary direct
_atom_sites_solution_secondary difmap
_audit_creation_method SHELXL-97
_cell_angle_alpha 90.00
_cell_angle_beta 92.4270(10)
_cell_angle_gamma 90.00
_cell_formula_units_Z 4
_cell_length_a 11.4809(3)
_cell_length_b 9.6890(3)
_cell_length_c 20.4035(6)
_cell_measurement_reflns_used 4810
_cell_measurement_temperature 120(2)
_cell_measurement_theta_max 23.26
_cell_measurement_theta_min 2.75
_cell_volume 2267.62(11)
_computing_cell_refinement 'Bruker SMART'
_computing_data_collection 'Bruker SMART'
_computing_data_reduction 'Bruker SAINT'
_computing_structure_refinement 'SHELXL-97 (Sheldrick, 1997)'
_computing_structure_solution 'SHELXS-97 (Sheldrick, 1990)'
_diffrn_ambient_temperature 120(2)
_diffrn_measured_fraction_theta_full 0.999
_diffrn_measured_fraction_theta_max 0.999
_diffrn_measurement_device_type 'CCD area detector'
_diffrn_measurement_method 'phi and omega scans'
_diffrn_radiation_monochromator graphite
_diffrn_radiation_source 'fine-focus sealed tube'
_diffrn_radiation_type MoK\a
_diffrn_radiation_wavelength 0.71073
_diffrn_reflns_av_R_equivalents 0.0399
_diffrn_reflns_av_sigmaI/netI 0.0378
_diffrn_reflns_limit_h_max 12
_diffrn_reflns_limit_h_min -12
_diffrn_reflns_limit_k_max 10
_diffrn_reflns_limit_k_min -10
_diffrn_reflns_limit_l_max 22
_diffrn_reflns_limit_l_min -22
_diffrn_reflns_number 11138
_diffrn_reflns_theta_full 23.28
_diffrn_reflns_theta_max 23.28
_diffrn_reflns_theta_min 2.00
_exptl_absorpt_coefficient_mu 5.922
_exptl_absorpt_correction_T_max 1.000000
_exptl_absorpt_correction_T_min 0.583379
_exptl_absorpt_correction_type multi-scan
_exptl_absorpt_process_details SADABS
_exptl_crystal_colour red
_exptl_crystal_density_diffrn 1.839
_exptl_crystal_density_method 'not measured'
_exptl_crystal_description 'fragment of prism'
_exptl_crystal_F_000 1224
_exptl_crystal_size_max 0.34
_exptl_crystal_size_mid 0.14
_exptl_crystal_size_min 0.02
_refine_diff_density_max 1.797
_refine_diff_density_min -0.901
_refine_diff_density_rms 0.121
_refine_ls_extinction_method none
_refine_ls_goodness_of_fit_ref 1.020
_refine_ls_hydrogen_treatment constr
_refine_ls_matrix_type full
_refine_ls_number_parameters 309
_refine_ls_number_reflns 3271
_refine_ls_number_restraints 0
_refine_ls_restrained_S_all 1.020
_refine_ls_R_factor_all 0.0363
_refine_ls_R_factor_gt 0.0289
_refine_ls_shift/su_max 0.003
_refine_ls_shift/su_mean 0.000
_refine_ls_structure_factor_coef Fsqd
_refine_ls_weighting_details 'calc w=1/[\s^2^(Fo^2^)+(0.0485P)^2^+0.6619P] where P=(Fo^2^+2Fc^2^)/3'
_refine_ls_weighting_scheme calc
_refine_ls_wR_factor_gt 0.0729
_refine_ls_wR_factor_ref 0.0767
_reflns_number_gt 2815
_reflns_number_total 3271
_reflns_threshold_expression >2sigma(I)
_cod_data_source_file c1dt10619h.txt
_cod_data_source_block 10srv071
_cod_depositor_comments
;
The following automatic conversions were performed:

'_symmetry_cell_setting' value 'Monoclinic' changed to 'monoclinic'
according to /home/saulius/struct/CIF-dictionaries/cif_core.dic
dictionary named 'cif_core.dic' version 2.4.1 from 2010-06-29.

Automatic conversion script
Id: cif_fix_values 1715 2011-07-08 13:25:40Z adriana 
;
_cod_original_sg_symbol_H-M 'P 21/n'
_cod_database_code 7016711

loop_
_symmetry_equiv_pos_as_xyz
'x, y, z'
'-x+1/2, y+1/2, -z+1/2'
'-x, -y, -z'
'x-1/2, -y-1/2, z-1/2'

loop_
_atom_site_label
_atom_site_type_symbol
_atom_site_fract_x
_atom_site_fract_y
_atom_site_fract_z
_atom_site_U_iso_or_equiv
_atom_site_adp_type
_atom_site_occupancy
_atom_site_symmetry_multiplicity
_atom_site_calc_flag
_atom_site_refinement_flags
Ir1 Ir 0.753463(18) 0.21592(2) 0.067978(10) 0.01981(11) Uani 1 1 d .
O2 O 0.5994(3) 0.2864(4) 0.01700(19) 0.0209(9) Uani 1 1 d .
N4 N 0.7404(4) 0.3847(5) 0.1270(2) 0.0231(12) Uani 1 1 d .
C5 C 0.8095(5) 0.3875(6) -0.0521(3) 0.0231(14) Uani 1 1 d .
O6 O 0.8544(3) 0.3219(4) -0.00343(19) 0.0226(9) Uani 1 1 d .
C8 C 0.6525(5) 0.1371(7) 0.1353(3) 0.0245(13) Uani 1 1 d .
N10 N 0.7567(4) 0.0357(5) 0.0171(2) 0.0225(11) Uani 1 1 d .
C11 C 0.6109(5) 0.2347(7) 0.1801(3) 0.0268(15) Uani 1 1 d .
C14 C 0.8471(5) -0.0514(6) 0.0322(3) 0.0229(13) Uani 1 1 d .
C15 C 0.9799(5) 0.1934(6) 0.1539(3) 0.0250(14) Uani 1 1 d .
H15 H 0.9671 0.2815 0.1702 0.030 Uiso 1 1 calc R
C16 C 0.6641(5) 0.3715(7) 0.1765(3) 0.0255(14) Uani 1 1 d .
C17 C 0.6926(5) 0.4021(7) -0.0694(3) 0.0291(15) Uani 1 1 d .
H17 H 0.6754 0.4507 -0.1079 0.035 Uiso 1 1 calc R
C18 C 0.7642(6) -0.2192(7) -0.0419(3) 0.0333(16) Uani 1 1 d .
H18 H 0.7668 -0.3060 -0.0614 0.040 Uiso 1 1 calc R
C19 C 0.8990(5) 0.1351(6) 0.1089(3) 0.0213(13) Uani 1 1 d .
C21 C 0.7943(5) 0.5070(6) 0.1178(3) 0.0248(14) Uani 1 1 d .
H21 H 0.8446 0.5159 0.0835 0.030 Uiso 1 1 calc R
C22 C 0.7765(5) 0.6190(6) 0.1583(3) 0.0293(15) Uani 1 1 d .
H22 H 0.8140 0.7024 0.1512 0.035 Uiso 1 1 calc R
C23 C 0.5267(6) 0.1986(8) 0.2247(3) 0.0354(17) Uani 1 1 d .
H23 H 0.4981 0.2648 0.2528 0.042 Uiso 1 1 calc R
C24 C 0.9282(5) 0.0032(6) 0.0822(3) 0.0258(14) Uani 1 1 d .
C25 C 0.7025(5) 0.6053(7) 0.2093(3) 0.0355(17) Uani 1 1 d .
H25 H 0.6908 0.6790 0.2375 0.043 Uiso 1 1 calc R
C26 C 0.5962(5) 0.3523(7) -0.0360(3) 0.0262(14) Uani 1 1 d .
C28 C 1.1028(5) -0.0093(7) 0.1503(3) 0.0317(15) Uani 1 1 d .
H28 H 1.1684 -0.0576 0.1658 0.038 Uiso 1 1 calc R
C29 C 0.6711(5) -0.0041(6) -0.0269(3) 0.0259(14) Uani 1 1 d .
H29 H 0.6102 0.0566 -0.0371 0.031 Uiso 1 1 calc R
C30 C 0.6110(5) 0.0017(7) 0.1411(3) 0.0326(15) Uani 1 1 d .
H30 H 0.6392 -0.0662 0.1137 0.039 Uiso 1 1 calc R
C32 C 0.8983(5) 0.4571(7) -0.0939(3) 0.0323(15) Uani 1 1 d .
H32A H 0.9431 0.5219 -0.0677 0.048 Uiso 1 1 calc R
H32B H 0.8587 0.5048 -0.1296 0.048 Uiso 1 1 calc R
H32C H 0.9493 0.3887 -0.1111 0.048 Uiso 1 1 calc R
C36 C 0.6459(5) 0.4817(7) 0.2182(3) 0.0301(15) Uani 1 1 d .
H36 H 0.5953 0.4722 0.2524 0.036 Uiso 1 1 calc R
C39 C 1.0296(5) -0.0671(7) 0.1035(3) 0.0290(15) Uani 1 1 d .
H39 H 1.0469 -0.1528 0.0859 0.035 Uiso 1 1 calc R
C40 C 0.8515(6) -0.1782(7) 0.0013(3) 0.0308(15) Uani 1 1 d .
H40 H 0.9146 -0.2363 0.0101 0.037 Uiso 1 1 calc R
C42 C 0.4861(5) 0.0643(8) 0.2269(3) 0.0384(17) Uani 1 1 d .
H42 H 0.4292 0.0410 0.2561 0.046 Uiso 1 1 calc R
C44 C 0.4763(5) 0.3791(7) -0.0660(3) 0.0357(16) Uani 1 1 d .
H44A H 0.4575 0.3096 -0.0983 0.053 Uiso 1 1 calc R
H44B H 0.4746 0.4683 -0.0865 0.053 Uiso 1 1 calc R
H44C H 0.4203 0.3764 -0.0324 0.053 Uiso 1 1 calc R
O1 O 1.1734(5) 0.3047(6) 0.2376(3) 0.0650(17) Uani 1 1 d .
C2 C 1.0803(5) 0.1204(7) 0.1749(3) 0.0291(15) Uani 1 1 d .
C3 C 0.6714(5) -0.1302(7) -0.0568(3) 0.0305(15) Uani 1 1 d .
H3 H 0.6112 -0.1561 -0.0862 0.037 Uiso 1 1 calc R
C1 C 0.5292(6) -0.0343(7) 0.1866(3) 0.0378(17) Uani 1 1 d .
H1 H 0.5038 -0.1251 0.1894 0.045 Uiso 1 1 calc R
C6 C 1.1691(7) 0.1829(9) 0.2199(4) 0.050(2) Uani 1 1 d .
H6 H 1.2277 0.1249 0.2367 0.060 Uiso 1 1 calc R

loop_
_atom_site_aniso_label
_atom_site_aniso_U_11
_atom_site_aniso_U_22
_atom_site_aniso_U_33
_atom_site_aniso_U_23
_atom_site_aniso_U_13
_atom_site_aniso_U_12
Ir1 0.01976(16) 0.02038(16) 0.01931(16) 0.00129(10) 0.00092(10) 0.00223(10)
O2 0.023(2) 0.021(2) 0.018(2) 0.0005(18) -0.0062(17) 0.0042(17)
N4 0.017(2) 0.035(3) 0.017(3) -0.003(2) -0.0080(19) 0.008(2)
C5 0.032(3) 0.018(3) 0.019(3) -0.001(3) 0.003(3) 0.004(3)
O6 0.024(2) 0.022(2) 0.022(2) -0.0033(18) 0.0012(17) 0.0066(18)
C8 0.020(3) 0.036(4) 0.017(3) -0.002(3) -0.004(2) 0.005(3)
N10 0.026(3) 0.023(3) 0.019(3) 0.000(2) 0.003(2) -0.006(2)
C11 0.019(3) 0.042(4) 0.019(3) 0.005(3) -0.001(3) -0.002(3)
C14 0.024(3) 0.019(3) 0.026(3) 0.005(3) 0.008(3) 0.002(3)
C15 0.026(3) 0.023(3) 0.026(4) 0.006(3) -0.001(3) 0.004(3)
C16 0.018(3) 0.041(4) 0.017(3) 0.004(3) -0.005(2) 0.011(3)
C17 0.033(4) 0.028(4) 0.025(3) 0.001(3) -0.003(3) 0.002(3)
C18 0.038(4) 0.031(4) 0.032(4) -0.006(3) 0.012(3) -0.004(3)
C19 0.016(3) 0.026(3) 0.022(3) 0.003(3) -0.002(2) 0.001(3)
C21 0.016(3) 0.027(3) 0.031(3) 0.003(3) -0.006(2) 0.003(3)
C22 0.023(3) 0.025(4) 0.039(4) -0.013(3) -0.014(3) 0.005(3)
C23 0.031(4) 0.055(5) 0.020(3) 0.002(3) -0.001(3) 0.011(3)
C24 0.026(3) 0.028(3) 0.024(3) 0.008(3) 0.010(3) 0.005(3)
C25 0.035(4) 0.051(5) 0.019(3) -0.017(3) -0.013(3) 0.015(3)
C26 0.032(3) 0.023(3) 0.023(3) -0.009(3) -0.005(3) 0.003(3)
C28 0.024(3) 0.033(4) 0.038(4) 0.017(3) 0.004(3) 0.006(3)
C29 0.026(3) 0.024(3) 0.028(3) 0.002(3) 0.004(3) 0.000(3)
C30 0.041(4) 0.031(4) 0.025(4) 0.009(3) 0.003(3) -0.004(3)
C32 0.036(4) 0.029(4) 0.031(4) 0.006(3) 0.007(3) 0.005(3)
C36 0.027(3) 0.034(4) 0.029(4) -0.004(3) -0.002(3) 0.007(3)
C39 0.027(3) 0.027(3) 0.034(4) 0.008(3) 0.008(3) 0.009(3)
C40 0.034(4) 0.030(4) 0.030(4) 0.003(3) 0.015(3) 0.003(3)
C42 0.028(4) 0.053(5) 0.034(4) 0.008(4) 0.001(3) -0.008(3)
C44 0.034(4) 0.029(4) 0.042(4) 0.002(3) -0.011(3) 0.000(3)
O1 0.049(4) 0.065(4) 0.079(4) -0.010(3) -0.018(3) 0.008(3)
C2 0.025(3) 0.036(4) 0.027(3) 0.007(3) 0.002(3) -0.002(3)
C3 0.029(4) 0.032(4) 0.030(4) -0.005(3) 0.002(3) -0.003(3)
C1 0.039(4) 0.043(4) 0.032(4) 0.004(3) 0.003(3) -0.009(3)
C6 0.041(4) 0.055(6) 0.052(5) 0.002(4) -0.005(4) 0.012(4)

loop_
_atom_type_symbol
_atom_type_description
_atom_type_scat_dispersion_real
_atom_type_scat_dispersion_imag
_atom_type_scat_source
C C 0.0033 0.0016 'International Tables Vol C Tables 4.2.6.8 and 6.1.1.4'
H H 0.0000 0.0000 'International Tables Vol C Tables 4.2.6.8 and 6.1.1.4'
N N 0.0061 0.0033 'International Tables Vol C Tables 4.2.6.8 and 6.1.1.4'
O O 0.0106 0.0060 'International Tables Vol C Tables 4.2.6.8 and 6.1.1.4'
Ir Ir -1.4442 7.9887 'International Tables Vol C Tables 4.2.6.8 and 6.1.1.4'

loop_
_geom_angle_atom_site_label_1
_geom_angle_atom_site_label_2
_geom_angle_atom_site_label_3
_geom_angle
C8 Ir1 C19 93.6(2)
C8 Ir1 N10 92.7(2)
C19 Ir1 N10 81.0(2)
C8 Ir1 N4 80.8(2)
C19 Ir1 N4 98.6(2)
N10 Ir1 N4 173.47(18)
C8 Ir1 O2 87.95(19)
C19 Ir1 O2 174.22(19)
N10 Ir1 O2 93.38(16)
N4 Ir1 O2 87.15(16)
C8 Ir1 O6 174.0(2)
C19 Ir1 O6 90.30(19)
N10 Ir1 O6 92.40(16)
N4 Ir1 O6 94.12(17)
O2 Ir1 O6 88.62(15)
C26 O2 Ir1 125.3(4)
C21 N4 C16 119.5(5)
C21 N4 Ir1 125.1(4)
C16 N4 Ir1 115.2(4)
O6 C5 C17 127.5(5)
O6 C5 C32 113.7(5)
C17 C5 C32 118.7(5)
C5 O6 Ir1 123.6(4)
C30 C8 C11 116.6(6)
C30 C8 Ir1 128.9(5)
C11 C8 Ir1 114.4(5)
C14 N10 C29 119.8(5)
C14 N10 Ir1 116.5(4)
C29 N10 Ir1 123.6(4)
C23 C11 C8 121.0(6)
C23 C11 C16 124.0(6)
C8 C11 C16 115.0(5)
N10 C14 C40 119.2(5)
N10 C14 C24 113.2(5)
C40 C14 C24 127.6(6)
C2 C15 C19 120.7(6)
N4 C16 C36 119.9(6)
N4 C16 C11 113.7(5)
C36 C16 C11 126.4(5)
C5 C17 C26 128.1(6)
C40 C18 C3 119.6(6)
C15 C19 C24 116.8(5)
C15 C19 Ir1 129.6(4)
C24 C19 Ir1 113.3(4)
N4 C21 C22 121.6(6)
C25 C22 C21 119.1(6)
C42 C23 C11 120.0(7)
C39 C24 C19 121.3(6)
C39 C24 C14 122.7(6)
C19 C24 C14 116.0(5)
C22 C25 C36 119.6(6)
O2 C26 C17 126.6(5)
O2 C26 C44 115.5(5)
C17 C26 C44 117.9(6)
C39 C28 C2 120.6(6)
C3 C29 N10 122.3(6)
C1 C30 C8 122.1(6)
C25 C36 C16 120.2(6)
C28 C39 C24 119.8(6)
C18 C40 C14 120.9(6)
C1 C42 C23 120.4(6)
C28 C2 C15 120.7(6)
C28 C2 C6 117.7(6)
C15 C2 C6 121.4(6)
C29 C3 C18 118.2(6)
C42 C1 C30 119.8(7)
O1 C6 C2 126.3(7)

loop_
_geom_bond_atom_site_label_1
_geom_bond_atom_site_label_2
_geom_bond_distance
Ir1 C8 1.988(6)
Ir1 C19 1.996(5)
Ir1 N10 2.033(5)
Ir1 N4 2.040(5)
Ir1 O2 2.127(4)
Ir1 O6 2.159(4)
O2 C26 1.255(7)
N4 C21 1.353(8)
N4 C16 1.371(7)
C5 O6 1.269(7)
C5 C17 1.380(9)
C5 C32 1.516(8)
C8 C30 1.402(9)
C8 C11 1.411(9)
N10 C14 1.363(7)
N10 C29 1.359(7)
C11 C23 1.400(9)
C11 C16 1.463(9)
C14 C40 1.383(8)
C14 C24 1.452(8)
C15 C2 1.404(8)
C15 C19 1.398(8)
C16 C36 1.387(9)
C17 C26 1.409(9)
C18 C40 1.365(10)
C18 C3 1.395(9)
C19 C24 1.434(8)
C21 C22 1.385(8)
C22 C25 1.377(9)
C23 C42 1.383(10)
C24 C39 1.402(8)
C25 C36 1.378(9)
C26 C44 1.506(8)
C28 C39 1.365(9)
C28 C2 1.382(9)
C29 C3 1.365(8)
C30 C1 1.392(8)
C42 C1 1.368(10)
O1 C6 1.235(9)
C2 C6 1.473(10)
